data_7057854
loop_
_publ_author_name
'Manna, Utsab'
'Das, Gopal'

_publ_section_title
;
 Neutral host--guest capsular associations by a homologous
 halophenyl-substituted organic tris-urea receptor series: solid and
 solution state studies
;
_journal_issue 23
_journal_name_full 'New Journal of Chemistry'
_journal_page_first 19164
_journal_paper_doi 10.1039/C8NJ04457K
_journal_volume 42
_journal_year 2018
_chemical_formula_moiety 'C27 H30 I3 N7 O3, C16 H36 N, F'
_chemical_formula_sum 'C43 H66 F I3 N8 O3'
_chemical_formula_weight 1142.74
_space_group_crystal_system triclinic
_space_group_IT_number 2
_space_group_name_Hall '-P 1'
_space_group_name_H-M_alt 'P -1'
_symmetry_space_group_name_Hall '-P 1'
_symmetry_space_group_name_H-M 'P -1'
_atom_sites_solution_hydrogens geom
_audit_creation_method SHELXL-2014/7
_audit_update_record
;
2018-03-27 deposited with the CCDC.
2018-10-24 downloaded from the CCDC.
;
_cell_angle_alpha 113.443(6)
_cell_angle_beta 90.877(7)
_cell_angle_gamma 94.305(6)
_cell_formula_units_Z 4
_cell_length_a 9.2062(17)
_cell_length_b 23.534(4)
_cell_length_c 25.684(5)
_cell_measurement_reflns_used 7872
_cell_measurement_temperature 298(2)
_cell_measurement_theta_max 22.5812
_cell_measurement_theta_min 3.2760
_cell_volume 5084.7(16)
_computing_cell_refinement 'Bruker SMART'
_computing_data_collection 'Bruker SMART'
_computing_data_reduction 'Bruker SAINT'
_computing_molecular_graphics 'Bruker SHELXTL'
_computing_publication_material 'Bruker SHELXTL'
_computing_structure_refinement 'SHELXL-2014/7 (Sheldrick, 2014)'
_computing_structure_solution 'Bruker SHELXTL'
_diffrn_ambient_temperature 298(2)
_diffrn_measured_fraction_theta_full 0.985
_diffrn_measured_fraction_theta_max 0.935
_diffrn_measurement_device_type 'CCD area detector'
_diffrn_measurement_method 'phi and omega scans'
_diffrn_radiation_type MoK\a
_diffrn_radiation_wavelength 0.71073
_diffrn_reflns_av_R_equivalents 0.0547
_diffrn_reflns_av_unetI/netI 0.0586
_diffrn_reflns_Laue_measured_fraction_full 0.985
_diffrn_reflns_Laue_measured_fraction_max 0.935
_diffrn_reflns_limit_h_max 10
_diffrn_reflns_limit_h_min -10
_diffrn_reflns_limit_k_max 27
_diffrn_reflns_limit_k_min -27
_diffrn_reflns_limit_l_max 30
_diffrn_reflns_limit_l_min -29
_diffrn_reflns_number 59081
_diffrn_reflns_point_group_measured_fraction_full 0.985
_diffrn_reflns_point_group_measured_fraction_max 0.935
_diffrn_reflns_theta_full 24.999
_diffrn_reflns_theta_max 24.999
_diffrn_reflns_theta_min 0.865
_diffrn_source 'sealed tube'
_exptl_absorpt_coefficient_mu 1.890
_exptl_absorpt_correction_type multi-scan
_exptl_absorpt_process_details SADABS
_exptl_crystal_colour colourless
_exptl_crystal_density_diffrn 1.493
_exptl_crystal_description plate
_exptl_crystal_F_000 2288.0
_exptl_crystal_size_max 0.28
_exptl_crystal_size_mid 0.24
_exptl_crystal_size_min 0.19
_exptl_transmission_factor_max 0.698
_exptl_transmission_factor_min 0.595
_refine_diff_density_max 2.054
_refine_diff_density_min -1.989
_refine_diff_density_rms 0.095
_refine_ls_extinction_method none
_refine_ls_goodness_of_fit_ref 1.173
_refine_ls_hydrogen_treatment constr
_refine_ls_matrix_type full
_refine_ls_number_parameters 1063
_refine_ls_number_reflns 17523
_refine_ls_number_restraints 13
_refine_ls_restrained_S_all 1.173
_refine_ls_R_factor_all 0.1448
_refine_ls_R_factor_gt 0.0763
_refine_ls_shift/su_max 0.009
_refine_ls_shift/su_mean 0.003
_refine_ls_structure_factor_coef Fsqd
_refine_ls_weighting_details 'w=1/[\s^2^(Fo^2^)+(0.0900P)^2^+5.3550P] where P=(Fo^2^+2Fc^2^)/3'
_refine_ls_weighting_scheme calc
_refine_ls_wR_factor_gt 0.1973
_refine_ls_wR_factor_ref 0.2306
_reflns_Friedel_coverage 0.000
_reflns_number_gt 8399
_reflns_number_total 17523
_reflns_threshold_expression 'I > 2\s(I)'
_cod_data_source_file c8nj04457k2.cif
_cod_data_source_block T-p-I-TBAF
_cod_depositor_comments 'Adding full bibliography for 7057849--7057858.cif.'
_cod_original_cell_volume 5084.8(16)
_cod_database_code 7057854
_shelx_shelxl_version_number 2014/7
_shelx_space_group_comment
;
The symmetry employed for this shelxl refinement is uniquely defined
by the following loop, which should always be used as a source of
symmetry information in preference to the above space-group names.
They are only intended as comments.
;

loop_
_space_group_symop_operation_xyz
'x, y, z'
'-x, -y, -z'

loop_
_atom_site_label
_atom_site_type_symbol
_atom_site_fract_x
_atom_site_fract_y
_atom_site_fract_z
_atom_site_U_iso_or_equiv
_atom_site_adp_type
_atom_site_occupancy
_atom_site_site_symmetry_order
_atom_site_calc_flag
_atom_site_refinement_flags_posn
_atom_site_refinement_flags_adp
_atom_site_refinement_flags_occupancy
_atom_site_disorder_assembly
_atom_site_disorder_group
I2 I 0.35491(7) 0.00560(3) 0.19386(3) 0.0961(3) Uani 1 1 d . . . . .
I6 I 0.73968(9) 0.52530(4) -0.33060(3) 0.1078(3) Uani 1 1 d . . . . .
I4 I 0.46597(12) 0.49995(4) 0.12257(5) 0.1465(5) Uani 1 1 d . . . . .
I3 I 0.95740(10) 0.08208(5) 0.46785(5) 0.1488(4) Uani 1 1 d . . . . .
I1 I 0.35389(14) 0.03353(5) 0.67191(5) 0.1584(5) Uani 1 1 d . . . . .
I5 I -0.03823(12) 0.58734(5) -0.04012(8) 0.2112(8) Uani 1 1 d . . . . .
N1 N 0.1501(7) 0.4264(3) 0.5535(3) 0.0556(17) Uani 1 1 d . . . . .
N3 N 0.1952(8) 0.2535(4) 0.6082(3) 0.074(2) Uani 1 1 d . . . . .
H3N H 0.2176 0.2489 0.5744 0.088 Uiso 1 1 calc R U . . .
C4 C 0.2296(9) 0.2062(5) 0.6248(4) 0.070(3) Uani 1 1 d . . . . .
C1 C 0.1325(12) 0.4483(5) 0.6136(4) 0.087(3) Uani 1 1 d . . . . .
H1A H 0.0825 0.4860 0.6257 0.104 Uiso 1 1 calc R U . . .
H1B H 0.2283 0.4590 0.6329 0.104 Uiso 1 1 calc R U . . .
C5 C 0.2120(10) 0.2085(5) 0.6798(4) 0.078(3) Uani 1 1 d . . . . .
H5 H 0.1755 0.2429 0.7074 0.093 Uiso 1 1 calc R U . . .
C6 C 0.2489(11) 0.1598(6) 0.6930(5) 0.091(3) Uani 1 1 d . . . . .
H6 H 0.2393 0.1622 0.7297 0.109 Uiso 1 1 calc R U . . .
C2 C 0.0485(13) 0.4022(5) 0.6320(5) 0.100(4) Uani 1 1 d . . . . .
H2A H 0.0502 0.4184 0.6731 0.120 Uiso 1 1 calc R U . . .
H2B H -0.0523 0.3960 0.6179 0.120 Uiso 1 1 calc R U . . .
C3 C 0.1299(10) 0.3068(5) 0.6391(5) 0.073(3) Uani 1 1 d . . . . .
C9 C 0.2811(13) 0.1553(5) 0.5854(5) 0.097(3) Uani 1 1 d . . . . .
H9 H 0.2921 0.1528 0.5486 0.116 Uiso 1 1 calc R U . . .
C8 C 0.3185(14) 0.1059(5) 0.5994(6) 0.108(4) Uani 1 1 d . . . . .
H8 H 0.3566 0.0717 0.5719 0.130 Uiso 1 1 calc R U . . .
C7 C 0.3002(14) 0.1072(6) 0.6517(6) 0.098(4) Uani 1 1 d . . . . .
N2 N 0.1138(9) 0.3432(4) 0.6098(3) 0.081(2) Uani 1 1 d . . . . .
H2N H 0.1443 0.3305 0.5759 0.097 Uiso 1 1 calc R U . . .
O1 O 0.0943(8) 0.3217(3) 0.6885(3) 0.095(2) Uani 1 1 d . . . . .
C12 C 0.0781(8) 0.2878(4) 0.3958(4) 0.056(2) Uani 1 1 d . . . . .
C10 C 0.0161(11) 0.4268(4) 0.5236(4) 0.079(3) Uani 1 1 d . . . . .
H10A H 0.0012 0.4695 0.5306 0.095 Uiso 1 1 calc R U . . .
H10B H -0.0642 0.4110 0.5395 0.095 Uiso 1 1 calc R U . . .
C16 C 0.2861(9) 0.0845(4) 0.2597(4) 0.071(3) Uani 1 1 d . . . . .
C11 C 0.0100(10) 0.3894(4) 0.4602(4) 0.068(2) Uani 1 1 d . . . . .
H11B H -0.0898 0.3835 0.4450 0.082 Uiso 1 1 calc R U . . .
H11A H 0.0688 0.4115 0.4420 0.082 Uiso 1 1 calc R U . . .
C15 C 0.2200(10) 0.1287(5) 0.2486(4) 0.070(2) Uani 1 1 d . . . . .
H15 H 0.2052 0.1241 0.2112 0.084 Uiso 1 1 calc R U . . .
C14 C 0.1743(10) 0.1808(4) 0.2926(4) 0.071(2) Uani 1 1 d . . . . .
H14 H 0.1308 0.2107 0.2841 0.085 Uiso 1 1 calc R U . . .
C13 C 0.1928(9) 0.1885(4) 0.3486(4) 0.058(2) Uani 1 1 d . . . . .
C17 C 0.3082(11) 0.0910(5) 0.3155(5) 0.089(3) Uani 1 1 d . . . . .
H17 H 0.3536 0.0613 0.3236 0.107 Uiso 1 1 calc R U . . .
C18 C 0.2611(12) 0.1428(5) 0.3587(4) 0.092(3) Uani 1 1 d . . . . .
H18 H 0.2757 0.1471 0.3961 0.111 Uiso 1 1 calc R U . . .
N4 N 0.0643(7) 0.3300(3) 0.4487(3) 0.0605(18) Uani 1 1 d . . . . .
H4N H 0.0888 0.3212 0.4769 0.073 Uiso 1 1 calc R U . . .
N5 N 0.1501(8) 0.2384(3) 0.3954(3) 0.0665(19) Uani 1 1 d . . . . .
H5N H 0.1713 0.2384 0.4281 0.080 Uiso 1 1 calc R U . . .
O2 O 0.0266(6) 0.2919(3) 0.3526(3) 0.0714(16) Uani 1 1 d . . . . .
C22 C 0.6305(10) 0.2457(5) 0.4979(4) 0.075(3) Uani 1 1 d . . . . .
C20 C 0.4185(10) 0.4456(5) 0.5542(4) 0.079(3) Uani 1 1 d . . . . .
H20A H 0.4939 0.4642 0.5384 0.095 Uiso 1 1 calc R U . . .
H20B H 0.4358 0.4628 0.5951 0.095 Uiso 1 1 calc R U . . .
C19 C 0.2710(10) 0.4613(4) 0.5399(5) 0.086(3) Uani 1 1 d . . . . .
H19A H 0.2630 0.5055 0.5607 0.103 Uiso 1 1 calc R U . . .
H19B H 0.2635 0.4526 0.4997 0.103 Uiso 1 1 calc R U . . .
C21 C 0.5505(11) 0.3530(5) 0.5265(4) 0.070(3) Uani 1 1 d . . . . .
C27 C 0.5769(12) 0.1851(6) 0.4853(5) 0.099(3) Uani 1 1 d . . . . .
H27 H 0.4766 0.1756 0.4838 0.119 Uiso 1 1 calc R U . . .
C23 C 0.7786(11) 0.2578(5) 0.5025(5) 0.094(3) Uani 1 1 d . . . . .
H23 H 0.8181 0.2983 0.5114 0.112 Uiso 1 1 calc R U . . .
C25 C 0.8174(12) 0.1535(6) 0.4808(5) 0.096(3) Uani 1 1 d . . . . .
C24 C 0.8704(12) 0.2126(6) 0.4945(5) 0.104(4) Uani 1 1 d . . . . .
H24 H 0.9707 0.2227 0.4986 0.125 Uiso 1 1 calc R U . . .
C26 C 0.6679(12) 0.1382(6) 0.4749(6) 0.115(4) Uani 1 1 d . . . . .
H26 H 0.6298 0.0972 0.4642 0.138 Uiso 1 1 calc R U . . .
N6 N 0.4258(8) 0.3800(4) 0.5320(3) 0.072(2) Uani 1 1 d . . . . .
H6N H 0.3455 0.3565 0.5215 0.087 Uiso 1 1 calc R U . . .
N7 N 0.5283(8) 0.2897(4) 0.5064(3) 0.077(2) Uani 1 1 d . . . . .
H7N H 0.4390 0.2746 0.4977 0.093 Uiso 1 1 calc R U . . .
O3 O 0.6718(7) 0.3826(3) 0.5354(3) 0.094(2) Uani 1 1 d . . . . .
N8 N 0.9140(6) 0.9277(3) 0.0797(3) 0.0555(17) Uani 1 1 d . . . . .
C28 C 0.9429(9) 0.9350(4) 0.1385(4) 0.069(2) Uani 1 1 d . . . . .
H28B H 0.8520 0.9400 0.1578 0.083 Uiso 1 1 calc R U . . .
H28A H 1.0074 0.9725 0.1582 0.083 Uiso 1 1 calc R U . . .
C30 C 0.8824(9) 0.7808(4) 0.1338(5) 0.068(2) Uani 1 1 d . . . . .
C29 C 1.0122(10) 0.8797(4) 0.1417(4) 0.079(3) Uani 1 1 d . . . . .
H29A H 1.1077 0.8771 0.1259 0.095 Uiso 1 1 calc R U . . .
H29B H 1.0249 0.8857 0.1812 0.095 Uiso 1 1 calc R U . . .
C36 C 0.7326(11) 0.6743(5) 0.1570(5) 0.092(3) Uani 1 1 d . . . . .
H36 H 0.7868 0.7038 0.1881 0.110 Uiso 1 1 calc R U . . .
C32 C 0.6394(14) 0.6376(5) 0.0626(5) 0.103(4) Uani 1 1 d . . . . .
H32 H 0.6325 0.6420 0.0283 0.123 Uiso 1 1 calc R U . . .
C33 C 0.5629(15) 0.5861(6) 0.0670(6) 0.122(4) Uani 1 1 d . . . . .
H33 H 0.5043 0.5578 0.0365 0.146 Uiso 1 1 calc R U . . .
C31 C 0.7235(10) 0.6816(4) 0.1064(5) 0.075(3) Uani 1 1 d . . . . .
C34 C 0.5751(13) 0.5777(5) 0.1160(6) 0.095(3) Uani 1 1 d . . . . .
C35 C 0.6579(12) 0.6210(6) 0.1610(6) 0.101(4) Uani 1 1 d . . . . .
H35 H 0.6655 0.6156 0.1949 0.121 Uiso 1 1 calc R U . . .
N9 N 0.9222(8) 0.8223(3) 0.1107(3) 0.072(2) Uani 1 1 d . . . . .
H9N H 0.8927 0.8141 0.0764 0.087 Uiso 1 1 calc R U . . .
N10 N 0.7939(8) 0.7314(4) 0.0966(3) 0.078(2) Uani 1 1 d . . . . .
H10N H 0.7795 0.7308 0.0632 0.094 Uiso 1 1 calc R U . . .
O4 O 0.9201(7) 0.7872(3) 0.1822(3) 0.0836(19) Uani 1 1 d . . . . .
C37 C 0.8054(9) 0.9693(4) 0.0771(4) 0.068(2) Uani 1 1 d . . . . .
H37A H 0.8075 0.9723 0.0406 0.081 Uiso 1 1 calc R U . . .
H37B H 0.8309 1.0105 0.1063 0.081 Uiso 1 1 calc R U . . .
C39 C 0.4815(9) 0.8550(4) 0.0364(4) 0.064(2) Uani 1 1 d . . . . .
C40 C 0.3575(9) 0.7482(4) -0.0083(4) 0.066(2) Uani 1 1 d . . . . .
C43 C 0.1331(11) 0.6568(5) -0.0291(5) 0.096(3) Uani 1 1 d . . . . .
C38 C 0.6521(9) 0.9467(5) 0.0855(4) 0.075(3) Uani 1 1 d . . . . .
H38B H 0.6440 0.9516 0.1246 0.091 Uiso 1 1 calc R U . . .
H38A H 0.5823 0.9715 0.0777 0.091 Uiso 1 1 calc R U . . .
C44 C 0.1042(11) 0.7157(5) -0.0146(5) 0.099(4) Uani 1 1 d . . . . .
H44 H 0.0077 0.7254 -0.0118 0.118 Uiso 1 1 calc R U . . .
C41 C 0.3843(11) 0.6868(5) -0.0274(5) 0.096(3) Uani 1 1 d . . . . .
H41 H 0.4796 0.6764 -0.0346 0.115 Uiso 1 1 calc R U . . .
C45 C 0.2148(10) 0.7627(4) -0.0036(4) 0.083(3) Uani 1 1 d . . . . .
H45 H 0.1930 0.8036 0.0068 0.100 Uiso 1 1 calc R U . . .
C42 C 0.2743(13) 0.6398(6) -0.0366(6) 0.121(5) Uani 1 1 d . . . . .
H42 H 0.2947 0.5986 -0.0474 0.146 Uiso 1 1 calc R U . . .
N12 N 0.4775(7) 0.7924(4) 0.0044(3) 0.070(2) Uani 1 1 d . . . . .
H12N H 0.5583 0.7787 -0.0097 0.084 Uiso 1 1 calc R U . . .
N11 N 0.6195(7) 0.8832(3) 0.0487(3) 0.0630(18) Uani 1 1 d . . . . .
H11N H 0.6906 0.8615 0.0335 0.076 Uiso 1 1 calc R U . . .
O5 O 0.3735(6) 0.8841(3) 0.0522(3) 0.0822(19) Uani 1 1 d . . . . .
C46 C 1.0472(8) 0.9370(4) 0.0533(4) 0.065(2) Uani 1 1 d . . . . .
H46B H 1.1235 0.9166 0.0636 0.078 Uiso 1 1 calc R U . . .
H46A H 1.0778 0.9812 0.0680 0.078 Uiso 1 1 calc R U . . .
C49 C 0.8169(10) 0.7117(5) -0.1541(4) 0.073(3) Uani 1 1 d . . . . .
C48 C 0.9368(10) 0.8162(4) -0.0912(5) 0.068(2) Uani 1 1 d . . . . .
C47 C 1.0301(9) 0.9120(4) -0.0111(4) 0.070(3) Uani 1 1 d . . . . .
H47B H 0.9758 0.9398 -0.0219 0.084 Uiso 1 1 calc R U . . .
H47A H 1.1256 0.9107 -0.0268 0.084 Uiso 1 1 calc R U . . .
C53 C 0.8227(9) 0.6617(5) -0.2552(4) 0.070(2) Uani 1 1 d . . . . .
H53 H 0.8436 0.6638 -0.2897 0.084 Uiso 1 1 calc R U . . .
C50 C 0.7617(13) 0.6557(5) -0.1535(5) 0.101(4) Uani 1 1 d . . . . .
H50 H 0.7423 0.6530 -0.1191 0.121 Uiso 1 1 calc R U . . .
C52 C 0.7688(10) 0.6062(5) -0.2546(5) 0.080(3) Uani 1 1 d . . . . .
C54 C 0.8465(10) 0.7142(5) -0.2059(4) 0.072(3) Uani 1 1 d . . . . .
H54 H 0.8826 0.7515 -0.2073 0.087 Uiso 1 1 calc R U . . .
C51 C 0.7352(13) 0.6039(5) -0.2032(5) 0.103(4) Uani 1 1 d . . . . .
H51 H 0.6943 0.5669 -0.2023 0.123 Uiso 1 1 calc R U . . .
N14 N 0.8449(8) 0.7627(3) -0.1014(3) 0.075(2) Uani 1 1 d . . . . .
H14N H 0.8011 0.7606 -0.0728 0.090 Uiso 1 1 calc R U . . .
N13 N 0.9552(7) 0.8510(3) -0.0342(3) 0.068(2) Uani 1 1 d . . . . .
H13N H 0.9205 0.8357 -0.0112 0.081 Uiso 1 1 calc R U . . .
O6 O 0.9947(8) 0.8303(3) -0.1268(3) 0.089(2) Uani 1 1 d . . . . .
N15 N 0.2661(8) 0.7468(4) 0.2581(3) 0.077(2) Uani 1 1 d . . . . .
C55 C 0.1817(11) 0.7977(5) 0.2985(4) 0.087(3) Uani 1 1 d . . . . .
H55A H 0.1183 0.7797 0.3188 0.104 Uiso 1 1 calc R U . . .
H55B H 0.1196 0.8119 0.2761 0.104 Uiso 1 1 calc R U . . .
C56 C 0.2715(15) 0.8544(6) 0.3422(6) 0.126(4) Uani 1 1 d D . . . .
H56A H 0.3244 0.8412 0.3677 0.151 Uiso 1 1 calc R U . . .
H56B H 0.3430 0.8696 0.3223 0.151 Uiso 1 1 calc R U . . .
C57 C 0.187(2) 0.9076(7) 0.3772(7) 0.225(12) Uani 1 1 d D . . . .
H57A H 0.1343 0.9208 0.3516 0.270 Uiso 1 1 calc R U . A 1
H57B H 0.1149 0.8922 0.3968 0.270 Uiso 1 1 calc R U . A 1
C67 C 0.3679(10) 0.7718(5) 0.2249(5) 0.092(3) Uani 1 1 d . . . . .
H67A H 0.4206 0.7379 0.2001 0.110 Uiso 1 1 calc R U . . .
H67B H 0.4390 0.8025 0.2516 0.110 Uiso 1 1 calc R U . . .
C68 C 0.2976(11) 0.8016(6) 0.1887(5) 0.097(4) Uani 1 1 d . . . . .
H68A H 0.2095 0.7762 0.1694 0.116 Uiso 1 1 calc R U . . .
H68B H 0.2697 0.8422 0.2135 0.116 Uiso 1 1 calc R U . . .
C69 C 0.3951(11) 0.8090(6) 0.1456(5) 0.125(5) Uani 1 1 d D . . . .
H69A H 0.3465 0.8314 0.1269 0.150 Uiso 1 1 calc R U . . .
H69B H 0.4083 0.7680 0.1170 0.150 Uiso 1 1 calc R U . . .
C63 C 0.1505(10) 0.6973(5) 0.2193(4) 0.077(3) Uani 1 1 d . . . . .
H63A H 0.0880 0.7166 0.2015 0.092 Uiso 1 1 calc R U . . .
H63B H 0.0903 0.6819 0.2424 0.092 Uiso 1 1 calc R U . . .
C64 C 0.2135(14) 0.6421(6) 0.1727(6) 0.123(4) Uani 1 1 d . . . . .
H64A H 0.2837 0.6247 0.1894 0.147 Uiso 1 1 calc R U . . .
H64B H 0.2626 0.6557 0.1460 0.147 Uiso 1 1 calc R U . . .
C58A C 0.273(3) 0.9636(11) 0.4206(12) 0.178(15) Uani 0.5 1 d D . P B 1
H58A H 0.2628 0.9632 0.4576 0.267 Uiso 0.5 1 calc R U P B 1
H58B H 0.2365 1.0006 0.4201 0.267 Uiso 0.5 1 calc R U P B 1
H58C H 0.3737 0.9628 0.4117 0.267 Uiso 0.5 1 calc R U P B 1
C58B C 0.131(4) 0.9282(12) 0.3330(9) 0.33(5) Uani 0.5 1 d D . P B 2
H58F H 0.2100 0.9495 0.3219 0.490 Uiso 0.5 1 calc R U P B 2
H58D H 0.0564 0.9557 0.3482 0.490 Uiso 0.5 1 calc R U P B 2
H58E H 0.0919 0.8926 0.3004 0.490 Uiso 0.5 1 calc R U P B 2
C70 C 0.5465(11) 0.8431(7) 0.1689(6) 0.143(6) Uani 1 1 d D . . . .
H70B H 0.5362 0.8796 0.2026 0.215 Uiso 1 1 calc R U . . .
H70C H 0.5915 0.8549 0.1408 0.215 Uiso 1 1 calc R U . . .
H70A H 0.6062 0.8161 0.1777 0.215 Uiso 1 1 calc R U . . .
C61 C 0.4019(16) 0.6625(8) 0.3495(7) 0.137(5) Uani 1 1 d . . . . .
H61A H 0.4615 0.6971 0.3777 0.164 Uiso 1 1 calc R U . . .
H61B H 0.3477 0.6415 0.3698 0.164 Uiso 1 1 calc R U . . .
C60 C 0.2923(13) 0.6897(7) 0.3237(6) 0.123(4) Uani 1 1 d . . . . .
H60B H 0.2212 0.6569 0.2995 0.148 Uiso 1 1 calc R U . . .
H60A H 0.2409 0.7196 0.3536 0.148 Uiso 1 1 calc R U . . .
C62 C 0.5040(17) 0.6180(8) 0.3128(7) 0.150(6) Uani 1 1 d . . . . .
H62B H 0.4486 0.5819 0.2856 0.225 Uiso 1 1 calc R U . . .
H62A H 0.5662 0.6058 0.3361 0.225 Uiso 1 1 calc R U . . .
H62C H 0.5624 0.6379 0.2931 0.225 Uiso 1 1 calc R U . . .
C59 C 0.3665(10) 0.7209(6) 0.2896(5) 0.097(4) Uani 1 1 d . . . . .
H59B H 0.4239 0.6912 0.2620 0.116 Uiso 1 1 calc R U . . .
H59A H 0.4337 0.7547 0.3149 0.116 Uiso 1 1 calc R U . . .
C65 C 0.0859(18) 0.5925(7) 0.1418(6) 0.150(6) Uani 1 1 d D . . . .
H65B H 0.0102 0.6122 0.1301 0.181 Uiso 1 1 calc R U . . .
H65A H 0.1209 0.5613 0.1077 0.181 Uiso 1 1 calc R U . . .
C66 C 0.021(3) 0.5610(8) 0.1777(7) 0.256(13) Uani 1 1 d D . . . .
H66C H 0.0972 0.5452 0.1927 0.383 Uiso 1 1 calc R U . . .
H66A H -0.0483 0.5274 0.1550 0.383 Uiso 1 1 calc R U . . .
H66B H -0.0269 0.5905 0.2085 0.383 Uiso 1 1 calc R U . . .
F1 F 0.2326(5) 0.2651(2) 0.50556(18) 0.0654(12) Uani 1 1 d . . . . .
F2 F 0.7654(4) 0.7674(2) 0.00338(19) 0.0620(12) Uani 1 1 d . . . . .
N16 N 0.3374(8) 0.7622(4) 0.7682(3) 0.087(2) Uani 1 1 d . . . . .
C75 C 0.4485(11) 0.7988(6) 0.8165(4) 0.097(3) Uani 1 1 d . . . . .
H75A H 0.5119 0.7703 0.8219 0.117 Uiso 1 1 calc R U . . .
H75B H 0.5082 0.8278 0.8059 0.117 Uiso 1 1 calc R U . . .
C76 C 0.3806(15) 0.8342(7) 0.8718(6) 0.147(6) Uani 1 1 d D . . . .
H76B H 0.3616 0.8057 0.8903 0.176 Uiso 1 1 calc R U . . .
H76A H 0.2866 0.8448 0.8626 0.176 Uiso 1 1 calc R U . . .
C77 C 0.4612(15) 0.8940(7) 0.9161(6) 0.190(8) Uani 1 1 d D . . . .
H77B H 0.4228 0.9294 0.9119 0.228 Uiso 1 1 calc R U . . .
H77A H 0.4389 0.8964 0.9536 0.228 Uiso 1 1 calc R U . . .
C78 C 0.6281(15) 0.9002(9) 0.9128(6) 0.174(7) Uani 1 1 d D . . . .
H78C H 0.6665 0.8626 0.9107 0.261 Uiso 1 1 calc R U . . .
H78A H 0.6695 0.9345 0.9461 0.261 Uiso 1 1 calc R U . . .
H78B H 0.6524 0.9074 0.8796 0.261 Uiso 1 1 calc R U . . .
C83 C 0.4297(10) 0.7272(6) 0.7180(4) 0.105(4) Uani 1 1 d . . . . .
H83B H 0.4918 0.7573 0.7094 0.126 Uiso 1 1 calc R U . . .
H83A H 0.4924 0.7021 0.7289 0.126 Uiso 1 1 calc R U . . .
C71 C 0.2416(12) 0.8040(5) 0.7546(5) 0.105(4) Uani 1 1 d . . . . .
H71B H 0.1758 0.8198 0.7852 0.126 Uiso 1 1 calc R U . . .
H71A H 0.1823 0.7785 0.7205 0.126 Uiso 1 1 calc R U . . .
C84 C 0.3397(12) 0.6859(7) 0.6653(4) 0.125(5) Uani 1 1 d D . . . .
H84A H 0.2543 0.7063 0.6621 0.150 Uiso 1 1 calc R U . . .
H84B H 0.3066 0.6474 0.6686 0.150 Uiso 1 1 calc R U . . .
C72 C 0.3146(19) 0.8592(8) 0.7453(10) 0.254(14) Uani 1 1 d D . . . .
H72B H 0.3764 0.8843 0.7788 0.305 Uiso 1 1 calc R U . . .
H72A H 0.3773 0.8437 0.7136 0.305 Uiso 1 1 calc R U . . .
C80 C 0.3173(18) 0.6712(8) 0.7994(8) 0.178(7) Uani 1 1 d D . . . .
H80A H 0.3718 0.6924 0.8355 0.213 Uiso 1 1 calc R U . . .
H80B H 0.3842 0.6502 0.7705 0.213 Uiso 1 1 calc R U . . .
C79 C 0.2392(12) 0.7168(5) 0.7837(5) 0.100(3) Uani 1 1 d . . . . .
H79B H 0.1826 0.7404 0.8154 0.120 Uiso 1 1 calc R U . . .
H79A H 0.1713 0.6935 0.7517 0.120 Uiso 1 1 calc R U . . .
C74 C 0.206(2) 0.8665(9) 0.6687(7) 0.226(10) Uani 1 1 d D . . . .
H74C H 0.2722 0.8884 0.6530 0.339 Uiso 1 1 calc R U . . .
H74B H 0.1089 0.8649 0.6541 0.339 Uiso 1 1 calc R U . . .
H74A H 0.2338 0.8250 0.6583 0.339 Uiso 1 1 calc R U . . .
C73 C 0.2133(19) 0.9005(8) 0.7339(7) 0.230(12) Uani 1 1 d D . . . .
H73A H 0.2551 0.9432 0.7469 0.277 Uiso 1 1 calc R U . . .
H73B H 0.1190 0.8991 0.7499 0.277 Uiso 1 1 calc R U . . .
C81 C 0.1967(19) 0.6243(8) 0.8034(11) 0.249(13) Uani 1 1 d D . . . .
H81A H 0.1872 0.6305 0.8429 0.299 Uiso 1 1 calc R U . . .
H81B H 0.1043 0.6310 0.7891 0.299 Uiso 1 1 calc R U . . .
C82 C 0.234(3) 0.5572(9) 0.7687(12) 0.338(18) Uani 1 1 d D . . . .
H82B H 0.3375 0.5563 0.7663 0.507 Uiso 1 1 calc R U . . .
H82C H 0.1889 0.5427 0.7311 0.507 Uiso 1 1 calc R U . . .
H82A H 0.1975 0.5308 0.7869 0.507 Uiso 1 1 calc R U . . .
C86 C 0.5678(19) 0.6415(8) 0.6143(6) 0.186(8) Uani 1 1 d D . . . .
H86B H 0.6390 0.6731 0.6388 0.280 Uiso 1 1 calc R U . . .
H86C H 0.6042 0.6229 0.5769 0.280 Uiso 1 1 calc R U . . .
H86A H 0.5488 0.6102 0.6290 0.280 Uiso 1 1 calc R U . . .
C85 C 0.4257(15) 0.6708(10) 0.6111(5) 0.272(16) Uani 1 1 d D . . . .
H85A H 0.3650 0.6423 0.5787 0.327 Uiso 1 1 calc R U . . .
H85B H 0.4490 0.7087 0.6054 0.327 Uiso 1 1 calc R U . . .

loop_
_atom_site_aniso_label
_atom_site_aniso_U_11
_atom_site_aniso_U_22
_atom_site_aniso_U_33
_atom_site_aniso_U_23
_atom_site_aniso_U_13
_atom_site_aniso_U_12
I2 0.0738(4) 0.0774(5) 0.1030(6) -0.0005(4) 0.0172(4) 0.0074(3)
I6 0.1109(6) 0.0865(5) 0.0982(6) 0.0088(4) -0.0038(5) 0.0034(4)
I4 0.1661(9) 0.0798(6) 0.2110(11) 0.0722(7) 0.0914(8) 0.0197(5)
I3 0.1010(6) 0.1328(8) 0.1927(11) 0.0379(7) -0.0067(6) 0.0485(6)
I1 0.2090(12) 0.1078(7) 0.1839(11) 0.0889(7) -0.0491(9) 0.0043(7)
I5 0.1187(8) 0.0920(7) 0.362(2) 0.0324(10) 0.0444(10) -0.0283(6)
N1 0.064(4) 0.053(4) 0.050(5) 0.019(3) 0.005(3) 0.009(3)
N3 0.079(5) 0.081(6) 0.069(5) 0.036(5) 0.019(4) 0.023(4)
C4 0.060(5) 0.079(7) 0.076(7) 0.039(6) -0.011(5) 0.000(5)
C1 0.097(8) 0.077(7) 0.087(9) 0.031(6) 0.020(6) 0.021(6)
C5 0.081(7) 0.098(8) 0.065(7) 0.043(6) 0.002(5) 0.017(6)
C6 0.085(7) 0.115(10) 0.098(9) 0.070(9) -0.003(6) -0.002(7)
C2 0.129(9) 0.091(8) 0.098(9) 0.052(7) 0.050(7) 0.041(7)
C3 0.071(6) 0.098(8) 0.067(7) 0.050(7) 0.007(5) 0.004(5)
C9 0.136(10) 0.085(8) 0.076(8) 0.034(7) 0.009(7) 0.037(7)
C8 0.140(11) 0.084(8) 0.094(10) 0.027(7) -0.007(8) 0.020(7)
C7 0.125(10) 0.089(9) 0.092(9) 0.054(8) -0.033(8) -0.009(7)
N2 0.104(6) 0.088(6) 0.070(5) 0.046(5) 0.029(5) 0.029(5)
O1 0.120(6) 0.106(6) 0.079(5) 0.052(4) 0.036(4) 0.036(4)
C12 0.044(5) 0.058(6) 0.066(7) 0.026(5) -0.001(4) 0.001(4)
C10 0.091(7) 0.067(6) 0.081(8) 0.030(6) 0.007(6) 0.017(5)
C16 0.055(5) 0.070(6) 0.071(7) 0.012(5) 0.008(5) -0.002(5)
C11 0.067(6) 0.054(6) 0.071(7) 0.011(5) 0.002(5) 0.009(4)
C15 0.067(6) 0.083(7) 0.059(6) 0.026(6) 0.008(5) 0.012(5)
C14 0.077(6) 0.069(6) 0.069(7) 0.029(6) 0.008(5) 0.014(5)
C13 0.061(5) 0.068(6) 0.054(6) 0.031(5) -0.001(4) 0.007(4)
C17 0.098(8) 0.072(7) 0.090(9) 0.021(7) 0.000(6) 0.034(6)
C18 0.129(9) 0.096(8) 0.052(6) 0.025(6) -0.003(6) 0.040(7)
N4 0.075(5) 0.049(4) 0.056(5) 0.018(4) 0.004(4) 0.012(3)
N5 0.085(5) 0.065(5) 0.047(5) 0.018(4) 0.003(4) 0.020(4)
O2 0.081(4) 0.077(4) 0.058(4) 0.026(3) -0.005(3) 0.021(3)
C22 0.056(6) 0.089(8) 0.073(7) 0.026(6) 0.002(5) 0.001(5)
C20 0.062(6) 0.086(8) 0.098(8) 0.047(6) -0.002(5) -0.001(5)
C19 0.089(7) 0.062(6) 0.109(8) 0.038(6) -0.004(6) -0.004(5)
C21 0.063(6) 0.087(8) 0.074(7) 0.048(6) 0.001(5) 0.003(6)
C27 0.064(6) 0.095(9) 0.130(10) 0.034(7) 0.001(6) 0.005(6)
C23 0.059(6) 0.090(8) 0.131(10) 0.042(7) 0.013(6) 0.011(6)
C25 0.074(7) 0.106(9) 0.097(8) 0.025(7) -0.003(6) 0.026(7)
C24 0.060(6) 0.106(10) 0.139(11) 0.042(8) -0.002(6) 0.002(7)
C26 0.077(8) 0.095(9) 0.165(12) 0.042(8) -0.011(7) 0.011(7)
N6 0.060(5) 0.081(6) 0.077(5) 0.033(4) 0.001(4) 0.004(4)
N7 0.057(5) 0.089(6) 0.089(6) 0.039(5) 0.006(4) 0.011(4)
O3 0.054(4) 0.108(5) 0.130(6) 0.058(5) 0.000(4) -0.001(4)
N8 0.045(4) 0.056(4) 0.062(5) 0.019(4) 0.002(3) 0.007(3)
C28 0.060(5) 0.068(6) 0.083(7) 0.036(5) -0.004(5) -0.004(4)
C30 0.055(5) 0.075(7) 0.086(8) 0.046(6) 0.005(5) 0.007(5)
C29 0.069(6) 0.086(7) 0.098(8) 0.055(6) -0.014(5) -0.010(5)
C36 0.083(7) 0.115(9) 0.102(9) 0.070(8) 0.007(6) 0.001(6)
C32 0.138(10) 0.087(8) 0.084(8) 0.041(7) -0.002(7) -0.017(7)
C33 0.158(12) 0.085(9) 0.116(11) 0.042(8) -0.005(9) -0.032(8)
C31 0.069(6) 0.069(6) 0.097(8) 0.044(6) 0.009(6) 0.012(5)
C34 0.099(8) 0.066(7) 0.125(11) 0.041(8) 0.041(8) 0.013(6)
C35 0.084(8) 0.122(10) 0.138(11) 0.092(10) 0.031(7) 0.016(7)
N9 0.074(5) 0.079(5) 0.077(5) 0.047(5) -0.007(4) -0.005(4)
N10 0.086(5) 0.081(6) 0.083(6) 0.053(5) -0.009(4) -0.012(4)
O4 0.081(4) 0.108(5) 0.081(5) 0.061(4) -0.009(4) -0.005(4)
C37 0.064(5) 0.052(5) 0.087(7) 0.026(5) 0.008(5) 0.013(4)
C39 0.054(6) 0.069(7) 0.080(7) 0.040(6) 0.017(5) 0.013(5)
C40 0.053(5) 0.067(6) 0.079(7) 0.029(5) 0.013(4) 0.013(5)
C43 0.060(6) 0.071(7) 0.137(10) 0.021(7) 0.004(6) -0.002(5)
C38 0.053(5) 0.085(7) 0.091(7) 0.035(6) 0.014(5) 0.021(5)
C44 0.055(6) 0.078(8) 0.147(10) 0.027(7) 0.005(6) 0.010(5)
C41 0.071(7) 0.085(8) 0.130(10) 0.037(7) 0.030(6) 0.031(6)
C45 0.063(6) 0.060(6) 0.123(9) 0.031(6) 0.014(6) 0.011(5)
C42 0.077(8) 0.077(8) 0.199(14) 0.044(9) 0.003(8) 0.012(6)
N12 0.048(4) 0.074(6) 0.092(6) 0.036(5) 0.012(4) 0.010(4)
N11 0.048(4) 0.065(5) 0.078(5) 0.029(4) 0.018(3) 0.014(3)
O5 0.047(3) 0.077(4) 0.122(6) 0.037(4) 0.014(3) 0.018(3)
C46 0.048(5) 0.058(5) 0.088(7) 0.028(5) 0.009(4) 0.006(4)
C49 0.068(6) 0.081(7) 0.072(7) 0.033(6) 0.022(5) 0.005(5)
C48 0.066(6) 0.056(6) 0.070(7) 0.011(6) 0.016(5) 0.009(5)
C47 0.063(5) 0.066(6) 0.084(8) 0.032(5) 0.024(5) 0.007(4)
C53 0.064(6) 0.086(7) 0.062(6) 0.034(6) 0.000(5) -0.002(5)
C50 0.148(11) 0.081(8) 0.073(8) 0.033(7) 0.029(7) -0.016(7)
C52 0.071(6) 0.075(7) 0.085(8) 0.022(6) 0.010(5) 0.005(5)
C54 0.079(6) 0.077(7) 0.060(7) 0.029(6) 0.005(5) -0.003(5)
C51 0.126(10) 0.082(8) 0.089(9) 0.029(7) 0.010(7) -0.035(7)
N14 0.086(5) 0.067(5) 0.061(5) 0.017(4) 0.030(4) -0.006(4)
N13 0.074(5) 0.054(5) 0.076(6) 0.027(4) 0.014(4) 0.002(4)
O6 0.103(5) 0.089(5) 0.072(5) 0.032(4) 0.034(4) -0.018(4)
N15 0.060(5) 0.103(6) 0.093(6) 0.063(5) 0.015(4) 0.012(5)
C55 0.081(7) 0.106(8) 0.086(8) 0.050(7) 0.022(6) 0.009(6)
C56 0.126(11) 0.116(11) 0.126(12) 0.039(9) 0.005(9) 0.000(9)
C57 0.22(3) 0.25(3) 0.131(17) 0.009(17) 0.042(16) -0.04(2)
C67 0.060(6) 0.133(9) 0.125(9) 0.092(8) 0.033(6) 0.029(6)
C68 0.073(6) 0.137(10) 0.130(9) 0.102(9) 0.027(6) 0.027(6)
C69 0.095(9) 0.198(14) 0.150(12) 0.139(11) 0.011(8) 0.020(9)
C63 0.070(6) 0.091(7) 0.091(7) 0.056(6) 0.024(6) 0.021(6)
C64 0.111(10) 0.125(11) 0.134(11) 0.051(9) 0.037(9) 0.023(9)
C58A 0.13(2) 0.11(2) 0.20(3) -0.03(2) 0.02(2) -0.001(19)
C58B 0.13(3) 0.19(4) 0.38(8) -0.17(5) 0.09(4) -0.01(3)
C70 0.086(9) 0.230(17) 0.192(14) 0.164(14) 0.029(9) 0.023(10)
C61 0.130(11) 0.179(15) 0.161(14) 0.131(13) -0.013(10) 0.007(11)
C60 0.098(9) 0.182(13) 0.136(11) 0.110(11) 0.024(8) 0.018(9)
C62 0.138(13) 0.185(16) 0.187(16) 0.138(14) -0.002(11) 0.013(12)
C59 0.069(6) 0.149(10) 0.118(9) 0.101(9) 0.010(6) 0.010(6)
C65 0.156(14) 0.115(12) 0.150(14) 0.019(10) 0.022(11) 0.017(11)
C66 0.32(3) 0.169(19) 0.21(2) 0.027(17) 0.06(2) -0.08(2)
F1 0.063(3) 0.074(3) 0.060(3) 0.028(2) 0.007(2) 0.008(2)
F2 0.053(3) 0.070(3) 0.070(3) 0.034(3) 0.015(2) 0.013(2)
N16 0.059(5) 0.105(7) 0.082(6) 0.024(5) 0.004(4) 0.002(5)
C75 0.083(7) 0.118(9) 0.073(8) 0.019(7) 0.017(6) 0.006(6)
C76 0.113(10) 0.163(14) 0.116(12) 0.008(10) 0.000(9) 0.004(10)
C77 0.22(2) 0.21(2) 0.156(17) 0.092(16) 0.042(15) 0.014(17)
C78 0.154(15) 0.23(2) 0.120(12) 0.060(13) -0.022(11) 0.000(14)
C83 0.059(6) 0.171(12) 0.060(7) 0.021(7) -0.003(5) 0.001(7)
C71 0.074(7) 0.102(9) 0.129(10) 0.037(8) -0.010(7) -0.003(6)
C84 0.082(8) 0.160(12) 0.087(9) 0.001(8) 0.003(7) 0.008(8)
C72 0.173(18) 0.32(3) 0.39(3) 0.29(3) -0.11(2) -0.084(18)
C80 0.178(17) 0.166(16) 0.229(19) 0.121(15) 0.022(14) 0.017(14)
C79 0.082(7) 0.103(9) 0.108(9) 0.035(7) 0.021(6) 0.000(6)
C74 0.173(18) 0.26(3) 0.30(3) 0.17(2) -0.035(19) -0.006(17)
C73 0.22(2) 0.28(3) 0.22(2) 0.17(2) -0.119(18) -0.11(2)
C81 0.19(2) 0.23(2) 0.43(4) 0.23(3) 0.08(2) 0.053(19)
C82 0.35(4) 0.22(3) 0.36(4) 0.03(3) 0.07(3) -0.04(3)
C86 0.206(18) 0.23(2) 0.094(11) 0.027(11) -0.035(11) 0.075(16)
C85 0.149(16) 0.45(4) 0.095(13) -0.017(17) 0.010(12) 0.00(2)

loop_
_atom_type_symbol
_atom_type_description
_atom_type_scat_dispersion_real
_atom_type_scat_dispersion_imag
_atom_type_scat_source
C C 0.0033 0.0016 'International Tables Vol C Tables 4.2.6.8 and 6.1.1.4'
H H 0.0000 0.0000 'International Tables Vol C Tables 4.2.6.8 and 6.1.1.4'
N N 0.0061 0.0033 'International Tables Vol C Tables 4.2.6.8 and 6.1.1.4'
O O 0.0106 0.0060 'International Tables Vol C Tables 4.2.6.8 and 6.1.1.4'
F F 0.0171 0.0103 'International Tables Vol C Tables 4.2.6.8 and 6.1.1.4'
I I -0.4742 1.8119 'International Tables Vol C Tables 4.2.6.8 and 6.1.1.4'

loop_
_geom_angle_atom_site_label_1
_geom_angle_atom_site_label_2
_geom_angle_atom_site_label_3
_geom_angle
C1 N1 C10 111.3(7)
C1 N1 C19 112.0(7)
C10 N1 C19 111.1(7)
C3 N3 C4 128.1(9)
C9 C4 N3 117.6(9)
C9 C4 C5 118.7(9)
N3 C4 C5 123.7(10)
N1 C1 C2 114.5(9)
C6 C5 C4 120.2(10)
C5 C6 C7 120.7(10)
N2 C2 C1 109.8(8)
O1 C3 N2 122.8(10)
O1 C3 N3 124.6(9)
N2 C3 N3 112.5(9)
C4 C9 C8 120.5(11)
C7 C8 C9 121.3(12)
C8 C7 C6 118.6(11)
C8 C7 I1 121.0(11)
C6 C7 I1 120.4(9)
C3 N2 C2 124.5(9)
O2 C12 N4 123.6(8)
O2 C12 N5 124.2(8)
N4 C12 N5 112.1(8)
N1 C10 C11 115.4(8)
C15 C16 C17 119.9(9)
C15 C16 I2 121.4(8)
C17 C16 I2 118.7(8)
N4 C11 C10 109.2(7)
C16 C15 C14 121.0(9)
C13 C14 C15 120.8(9)
C14 C13 C18 117.0(9)
C14 C13 N5 125.2(8)
C18 C13 N5 117.7(8)
C18 C17 C16 118.5(9)
C17 C18 C13 122.8(9)
C12 N4 C11 122.6(7)
C12 N5 C13 128.2(7)
C23 C22 C27 116.8(10)
C23 C22 N7 125.9(10)
C27 C22 N7 117.3(9)
N6 C20 C19 110.8(8)
N1 C19 C20 112.8(8)
O3 C21 N6 122.8(10)
O3 C21 N7 124.6(9)
N6 C21 N7 112.5(9)
C22 C27 C26 121.8(10)
C24 C23 C22 122.3(11)
C24 C25 C26 119.9(11)
C24 C25 I3 121.4(9)
C26 C25 I3 118.7(10)
C25 C24 C23 120.6(10)
C27 C26 C25 118.6(11)
C21 N6 C20 123.7(8)
C21 N7 C22 129.3(8)
C46 N8 C37 111.5(6)
C46 N8 C28 111.8(6)
C37 N8 C28 110.7(7)
N8 C28 C29 112.4(8)
O4 C30 N9 124.2(9)
O4 C30 N10 124.4(8)
N9 C30 N10 111.4(9)
N9 C29 C28 111.0(7)
C31 C36 C35 119.3(11)
C31 C32 C33 123.1(11)
C34 C33 C32 119.4(12)
C32 C31 C36 117.7(10)
C32 C31 N10 117.4(10)
C36 C31 N10 124.9(10)
C33 C34 C35 119.3(11)
C33 C34 I4 119.9(10)
C35 C34 I4 120.8(10)
C34 C35 C36 121.2(11)
C30 N9 C29 122.7(8)
C30 N10 C31 127.9(8)
N8 C37 C38 112.3(7)
O5 C39 N11 122.2(9)
O5 C39 N12 124.9(8)
N11 C39 N12 112.9(8)
C41 C40 C45 118.4(9)
C41 C40 N12 117.7(8)
C45 C40 N12 123.8(8)
C44 C43 C42 121.3(10)
C44 C43 I5 120.1(8)
C42 C43 I5 118.6(8)
N11 C38 C37 110.4(7)
C43 C44 C45 121.3(9)
C40 C41 C42 122.3(9)
C40 C45 C44 119.3(9)
C43 C42 C41 117.0(10)
C39 N12 C40 127.7(7)
C39 N11 C38 123.1(7)
N8 C46 C47 113.2(7)
C50 C49 C54 118.5(9)
C50 C49 N14 117.9(9)
C54 C49 N14 123.6(9)
O6 C48 N13 123.9(8)
O6 C48 N14 126.1(9)
N13 C48 N14 110.0(9)
N13 C47 C46 111.1(7)
C52 C53 C54 121.3(9)
C51 C50 C49 120.8(10)
C53 C52 C51 118.8(9)
C53 C52 I6 120.7(8)
C51 C52 I6 120.5(8)
C53 C54 C49 120.1(9)
C50 C51 C52 120.4(10)
C48 N14 C49 126.3(8)
C48 N13 C47 122.6(8)
C55 N15 C67 111.0(8)
C55 N15 C59 112.0(8)
C67 N15 C59 104.4(7)
C55 N15 C63 105.3(7)
C67 N15 C63 112.0(8)
C59 N15 C63 112.3(8)
N15 C55 C56 116.7(9)
C57 C56 C55 115.9(11)
C58B C57 C56 101.4(17)
C58A C57 C56 116.8(16)
N15 C67 C68 116.6(7)
C69 C68 C67 113.4(8)
C68 C69 C70 115.4(10)
N15 C63 C64 114.0(8)
C63 C64 C65 108.2(10)
C62 C61 C60 120.7(13)
C59 C60 C61 110.6(10)
C60 C59 N15 115.7(8)
C66 C65 C64 113.2(14)
C71 N16 C75 111.9(9)
C71 N16 C79 107.8(8)
C75 N16 C79 110.5(8)
C71 N16 C83 111.5(9)
C75 N16 C83 104.4(7)
C79 N16 C83 110.8(9)
C76 C75 N16 113.4(9)
C75 C76 C77 120.2(12)
C78 C77 C76 115.9(13)
C84 C83 N16 113.3(8)
N16 C71 C72 118.1(10)
C83 C84 C85 112.3(10)
C73 C72 C71 115.7(14)
C79 C80 C81 105.6(13)
C80 C79 N16 115.3(10)
C72 C73 C74 96.3(14)
C82 C81 C80 110.4(16)
C86 C85 C84 112.3(13)

loop_
_geom_bond_atom_site_label_1
_geom_bond_atom_site_label_2
_geom_bond_distance
I2 C16 2.103(9)
I6 C52 2.111(10)
I4 C34 2.088(11)
I3 C25 2.118(11)
I1 C7 2.087(11)
I5 C43 2.114(10)
N1 C1 1.436(11)
N1 C10 1.446(11)
N1 C19 1.463(11)
N3 C3 1.377(12)
N3 C4 1.399(11)
C4 C9 1.349(13)
C4 C5 1.402(12)
C1 C2 1.514(13)
C5 C6 1.380(14)
C6 C7 1.392(15)
C2 N2 1.456(12)
C3 O1 1.233(11)
C3 N2 1.361(11)
C9 C8 1.411(15)
C8 C7 1.346(15)
C12 O2 1.242(9)
C12 N4 1.341(10)
C12 N5 1.377(10)
C10 C11 1.510(12)
C16 C15 1.363(13)
C16 C17 1.388(13)
C11 N4 1.440(10)
C15 C14 1.394(12)
C14 C13 1.382(12)
C13 C18 1.392(12)
C13 N5 1.393(11)
C17 C18 1.387(13)
C22 C23 1.365(13)
C22 C27 1.380(13)
C22 N7 1.407(12)
C20 N6 1.425(11)
C20 C19 1.511(12)
C21 O3 1.239(10)
C21 N6 1.335(11)
C21 N7 1.367(12)
C27 C26 1.380(15)
C23 C24 1.363(14)
C25 C24 1.341(15)
C25 C26 1.386(15)
N8 C46 1.454(10)
N8 C37 1.468(10)
N8 C28 1.469(10)
C28 C29 1.522(12)
C30 O4 1.233(10)
C30 N9 1.362(11)
C30 N10 1.370(11)
C29 N9 1.450(11)
C36 C31 1.378(13)
C36 C35 1.425(14)
C32 C31 1.366(14)
C32 C33 1.400(15)
C33 C34 1.352(16)
C31 N10 1.409(11)
C34 C35 1.370(16)
C37 C38 1.520(11)
C39 O5 1.231(9)
C39 N11 1.360(10)
C39 N12 1.368(11)
C40 C41 1.371(12)
C40 C45 1.377(12)
C40 N12 1.399(10)
C43 C44 1.334(14)
C43 C42 1.383(14)
C38 N11 1.420(11)
C44 C45 1.383(13)
C41 C42 1.387(14)
C46 C47 1.520(12)
C49 C50 1.382(13)
C49 C54 1.387(12)
C49 N14 1.410(11)
C48 O6 1.207(10)
C48 N13 1.365(11)
C48 N14 1.393(11)
C47 N13 1.432(10)
C53 C52 1.367(13)
C53 C54 1.373(12)
C50 C51 1.371(14)
C52 C51 1.382(14)
N15 C55 1.513(12)
N15 C67 1.514(11)
N15 C59 1.530(11)
N15 C63 1.530(12)
C55 C56 1.530(15)
C56 C57 1.5001(11)
C57 C58B 1.5002(11)
C57 C58A 1.5001(11)
C67 C68 1.531(12)
C68 C69 1.490(14)
C69 C70 1.5395(11)
C63 C64 1.534(14)
C64 C65 1.550(18)
C61 C62 1.503(19)
C61 C60 1.510(16)
C60 C59 1.491(13)
C65 C66 1.5003(11)
N16 C71 1.504(13)
N16 C75 1.517(12)
N16 C79 1.524(13)
N16 C83 1.536(12)
C75 C76 1.506(16)
C76 C77 1.5396(11)
C77 C78 1.5394(11)
C83 C84 1.504(13)
C71 C72 1.523(18)
C84 C85 1.5396(11)
C72 C73 1.5005(11)
C80 C79 1.510(17)
C80 C81 1.5401(11)
C74 C73 1.5397(11)
C81 C82 1.5396(11)
C86 C85 1.5395(11)
